data_7062869
loop_
_publ_author_name
'Enamullah, Mohammed'
'Mim, Afsana'
'Haque, Imdadul'
'Sidhu, Baldeep K.'
'Kacperkiewicz, Amelia'
'Herbert, David E.'

_publ_section_title
;
 Polymorphism, mesomorphism and anti-oxidant character of homoleptic
 bis[(E)-2-(1-((o-ethylphenyl)imino)ethyl)phenolato-\k2-N,O]Ni/Cu(ii)
 complexes
;
_journal_issue 47
_journal_name_full 'New Journal of Chemistry'
_journal_page_first 21804
_journal_page_last 21814
_journal_paper_doi 10.1039/D3NJ04915A
_journal_volume 47
_journal_year 2023
_chemical_formula_moiety '2(C16 H16 N Ni0.5 O)'
_chemical_formula_sum 'C32 H32 N2 Ni O2'
_chemical_formula_weight 535.30
_space_group_crystal_system triclinic
_space_group_IT_number 2
_space_group_name_Hall '-P 1'
_space_group_name_H-M_alt 'P -1'
_atom_sites_solution_hydrogens geom
_atom_sites_solution_primary dual
_audit_creation_date 2023-01-30
_audit_creation_method
;
Olex2 1.5-alpha
(compiled 2022.06.10 svn.r3fa896fb for OlexSys, GUI svn.r6535)
;
_audit_update_record
;
2023-04-28 deposited with the CCDC.	2023-11-09 downloaded from the CCDC.
;
_cell_angle_alpha 73.223(12)
_cell_angle_beta 81.916(8)
_cell_angle_gamma 80.072(9)
_cell_formula_units_Z 2
_cell_length_a 6.3783(7)
_cell_length_b 13.034(3)
_cell_length_c 16.245(5)
_cell_measurement_reflns_used 9905
_cell_measurement_temperature 150.00
_cell_measurement_theta_max 26.37
_cell_measurement_theta_min 2.70
_cell_volume 1267.8(5)
_computing_molecular_graphics 'Olex2 1.5-alpha (Dolomanov et al., 2009)'
_computing_publication_material 'Olex2 1.5-alpha (Dolomanov et al., 2009)'
_computing_structure_refinement 'SHELXL 2018/3 (Sheldrick, 2015)'
_computing_structure_solution 'olex2.solve 1.5-alpha (Bourhis et al., 2015)'
_diffrn_ambient_temperature 150.00
_diffrn_measured_fraction_theta_full 0.996
_diffrn_measured_fraction_theta_max 0.996
_diffrn_measurement_device_type 'Bruker D8 QUEST ECO PHOTON100'
_diffrn_measurement_method '\f and \w scans'
_diffrn_radiation_monochromator 'TRIUMPH curved--crystal'
_diffrn_radiation_type MoK\a
_diffrn_radiation_wavelength 0.71073
_diffrn_reflns_av_R_equivalents 0.0359
_diffrn_reflns_av_unetI/netI 0.0245
_diffrn_reflns_Laue_measured_fraction_full 0.996
_diffrn_reflns_Laue_measured_fraction_max 0.996
_diffrn_reflns_limit_h_max 7
_diffrn_reflns_limit_h_min -7
_diffrn_reflns_limit_k_max 16
_diffrn_reflns_limit_k_min -16
_diffrn_reflns_limit_l_max 20
_diffrn_reflns_limit_l_min -20
_diffrn_reflns_number 28408
_diffrn_reflns_point_group_measured_fraction_full 0.996
_diffrn_reflns_point_group_measured_fraction_max 0.996
_diffrn_reflns.reduction_process narrow--frame

_diffrn_reflns_theta_full 25.242
_diffrn_reflns_theta_max 26.384
_diffrn_reflns_theta_min 2.631
_diffrn_source 'fine-focus tube'
_diffrn_standards_number 0
_exptl_absorpt_coefficient_mu 0.799
_exptl_absorpt_correction_T_max 0.7454
_exptl_absorpt_correction_T_min 0.6619
_exptl_absorpt_correction_type multi-scan
_exptl_absorpt_process_details
;
SADABS-2016/2 (Bruker,2016) was used for absorption correction.
wR2(int) was 0.0644 before and 0.0582 after correction.
The Ratio of minimum to maximum transmission is 0.8880.
The \l/2 correction factor is Not present.
;
_exptl_crystal_colour brown
_exptl_crystal_colour_primary brown
_exptl_crystal_density_diffrn 1.402
_exptl_crystal_description block
_exptl_crystal_F_000 564
_exptl_crystal_size_max 0.3
_exptl_crystal_size_mid 0.23
_exptl_crystal_size_min 0.15
_refine_diff_density_max 1.038
_refine_diff_density_min -0.595
_refine_diff_density_rms 0.104
_refine_ls_extinction_method none
_refine_ls_goodness_of_fit_ref 1.097
_refine_ls_hydrogen_treatment constr
_refine_ls_matrix_type full
_refine_ls_number_parameters 341
_refine_ls_number_reflns 5154
_refine_ls_number_restraints 0
_refine_ls_restrained_S_all 1.097
_refine_ls_R_factor_all 0.0704
_refine_ls_R_factor_gt 0.0578
_refine_ls_shift/su_max 0.000
_refine_ls_shift/su_mean 0.000
_refine_ls_structure_factor_coef Fsqd
_refine_ls_weighting_details 'w=1/[\s^2^(Fo^2^)+(0.0566P)^2^+4.1982P] where P=(Fo^2^+2Fc^2^)/3'
_refine_ls_weighting_scheme calc
_refine_ls_wR_factor_gt 0.1385
_refine_ls_wR_factor_ref 0.1511
_reflns_Friedel_coverage 0.000
_reflns_number_gt 4345
_reflns_number_total 5154
_reflns_threshold_expression 'I > 2\s(I)'
_cod_data_source_file d3nj04915a2.cif
_cod_data_source_block ena004
_cod_depositor_comments 'Adding full bibliography for 7062867--7062869.cif.'
_cod_database_code 7062869
_shelx_shelxl_version_number 2018/3
_shelx_space_group_comment
;
The symmetry employed for this shelxl refinement is uniquely defined
by the following loop, which should always be used as a source of
symmetry information in preference to the above space-group names.
They are only intended as comments.
;
_shelx_estimated_absorpt_t_max 0.890
_shelx_estimated_absorpt_t_min 0.796
_olex2_refinement_description
;
1. Fixed Uiso
 At 1.2 times of:
  All C(H) groups, All C(H,H) groups
 At 1.5 times of:
  All C(H,H,H) groups
2.a Secondary CH2 refined with riding coordinates:
 C15(H15a,H15b), C31(H31a,H31b)
2.b Aromatic/amide H refined with riding coordinates:
 C29(H29), C13(H13), C21(H21), C19(H19), C10(H10), C18(H18), C2(H2), C20(H20),
 C26(H26), C3(H3), C5(H5), C4(H4), C12(H12), C27(H27), C11(H11), C28(H28)
2.c Idealised Me refined as rotating group:
 C8(H8a,H8b,H8c), C24(H24a,H24b,H24c), C16(H16a,H16b,H16c), C32(H32a,H32b,H32c)
;
_olex2_submission_special_instructions 'No special instructions were received'

loop_
_space_group_symop_operation_xyz
'x, y, z'
'-x, -y, -z'

loop_
_atom_site_label
_atom_site_type_symbol
_atom_site_fract_x
_atom_site_fract_y
_atom_site_fract_z
_atom_site_U_iso_or_equiv
_atom_site_adp_type
_atom_site_occupancy
_atom_site_site_symmetry_order
_atom_site_calc_flag
_atom_site_refinement_flags_posn
_atom_site_refinement_flags_adp
_atom_site_refinement_flags_occupancy
_atom_site_disorder_assembly
_atom_site_disorder_group
Ni1 Ni 0.000000 0.000000 0.500000 0.01783(16) Uani 1 2 d S . P . .
Ni2 Ni 0.500000 0.500000 0.000000 0.01898(16) Uani 1 2 d S . P . .
O1 O -0.0730(4) -0.0054(2) 0.39669(16) 0.0261(5) Uani 1 1 d . . . . .
O2 O 0.4250(4) 0.3638(2) 0.03108(17) 0.0273(5) Uani 1 1 d . . . . .
N1 N 0.1989(5) 0.0986(2) 0.44098(18) 0.0217(6) Uani 1 1 d . . . . .
N2 N 0.6957(5) 0.4563(2) 0.08794(19) 0.0229(6) Uani 1 1 d . . . . .
C8 C 0.4650(6) 0.1843(3) 0.3221(2) 0.0256(7) Uani 1 1 d . . . . .
H8A H 0.435914 0.245448 0.347677 0.038 Uiso 1 1 calc R U . . .
H8B H 0.452547 0.211012 0.259809 0.038 Uiso 1 1 calc R U . . .
H8C H 0.609978 0.146976 0.332105 0.038 Uiso 1 1 calc R U . . .
C24 C 0.9611(6) 0.3297(3) 0.1839(2) 0.0281(8) Uani 1 1 d . . . . .
H24A H 1.104834 0.335442 0.153952 0.042 Uiso 1 1 calc R U . . .
H24B H 0.954840 0.255496 0.219956 0.042 Uiso 1 1 calc R U . . .
H24C H 0.928266 0.379675 0.220446 0.042 Uiso 1 1 calc R U . . .
C1 C 0.0770(5) -0.0186(3) 0.3343(2) 0.0213(7) Uani 1 1 d . . . . .
C23 C 0.7962(5) 0.3590(3) 0.1169(2) 0.0231(7) Uani 1 1 d . . . . .
C7 C 0.3002(5) 0.1041(3) 0.3645(2) 0.0223(7) Uani 1 1 d . . . . .
C22 C 0.7587(5) 0.2703(3) 0.0846(2) 0.0219(7) Uani 1 1 d . . . . .
C29 C 0.6073(6) 0.6572(3) 0.2157(2) 0.0284(8) Uani 1 1 d . . . . .
H29 H 0.505638 0.679325 0.258120 0.034 Uiso 1 1 calc R U . . .
C9 C 0.2277(5) 0.1746(3) 0.4865(2) 0.0216(7) Uani 1 1 d . . . . .
C30 C 0.5769(6) 0.5699(3) 0.1867(2) 0.0242(7) Uani 1 1 d . . . . .
C25 C 0.7293(5) 0.5411(3) 0.1240(2) 0.0214(7) Uani 1 1 d . . . . .
C17 C 0.5725(5) 0.2784(3) 0.0433(2) 0.0223(7) Uani 1 1 d . . . . .
C14 C 0.0727(6) 0.2648(3) 0.4841(2) 0.0247(7) Uani 1 1 d . . . . .
C13 C 0.0985(6) 0.3336(3) 0.5326(2) 0.0278(8) Uani 1 1 d . . . . .
H13 H -0.004213 0.395795 0.532438 0.033 Uiso 1 1 calc R U . . .
C21 C 0.9054(6) 0.1739(3) 0.0965(2) 0.0275(8) Uani 1 1 d . . . . .
H21 H 1.027665 0.166761 0.126065 0.033 Uiso 1 1 calc R U . . .
C19 C 0.6909(7) 0.0989(3) 0.0250(2) 0.0310(8) Uani 1 1 d . . . . .
H19 H 0.668554 0.041198 0.004012 0.037 Uiso 1 1 calc R U . . .
C10 C 0.4017(6) 0.1547(3) 0.5342(2) 0.0260(7) Uani 1 1 d . . . . .
H10 H 0.506830 0.093583 0.533739 0.031 Uiso 1 1 calc R U . . .
C6 C 0.2640(5) 0.0315(3) 0.3153(2) 0.0218(7) Uani 1 1 d . . . . .
C18 C 0.5424(6) 0.1902(3) 0.0149(2) 0.0263(7) Uani 1 1 d . . . . .
H18 H 0.417009 0.193935 -0.011828 0.032 Uiso 1 1 calc R U . . .
C2 C 0.0465(6) -0.0849(3) 0.2828(2) 0.0272(8) Uani 1 1 d . . . . .
H2 H -0.080409 -0.117555 0.293667 0.033 Uiso 1 1 calc R U . . .
C20 C 0.8743(6) 0.0898(3) 0.0659(2) 0.0305(8) Uani 1 1 d . . . . .
H20 H 0.976668 0.026465 0.072496 0.037 Uiso 1 1 calc R U . . .
C26 C 0.9064(6) 0.5951(3) 0.0921(2) 0.0268(7) Uani 1 1 d . . . . .
H26 H 1.008694 0.573201 0.049837 0.032 Uiso 1 1 calc R U . . .
C3 C 0.1976(7) -0.1028(3) 0.2175(2) 0.0316(8) Uani 1 1 d . . . . .
H3 H 0.175800 -0.149573 0.185113 0.038 Uiso 1 1 calc R U . . .
C5 C 0.4131(6) 0.0141(3) 0.2454(2) 0.0273(7) Uani 1 1 d . . . . .
H5 H 0.536718 0.049674 0.231070 0.033 Uiso 1 1 calc R U . . .
C4 C 0.3821(6) -0.0534(3) 0.1980(2) 0.0310(8) Uani 1 1 d . . . . .
H4 H 0.485394 -0.066063 0.152548 0.037 Uiso 1 1 calc R U . . .
C12 C 0.2708(7) 0.3130(3) 0.5810(3) 0.0339(9) Uani 1 1 d . . . . .
H12 H 0.284756 0.360930 0.613628 0.041 Uiso 1 1 calc R U . . .
C27 C 0.9335(6) 0.6811(3) 0.1223(2) 0.0317(8) Uani 1 1 d . . . . .
H27 H 1.053990 0.718307 0.100888 0.038 Uiso 1 1 calc R U . . .
C15 C -0.1125(6) 0.2836(3) 0.4303(3) 0.0317(8) Uani 1 1 d . . . . .
H15A H -0.197444 0.222992 0.454565 0.038 Uiso 1 1 calc R U . . .
H15B H -0.053908 0.280950 0.371082 0.038 Uiso 1 1 calc R U . . .
C11 C 0.4224(7) 0.2234(3) 0.5823(2) 0.0323(8) Uani 1 1 d . . . . .
H11 H 0.539822 0.209099 0.615916 0.039 Uiso 1 1 calc R U . . .
C28 C 0.7820(7) 0.7120(3) 0.1840(3) 0.0346(9) Uani 1 1 d . . . . .
H28 H 0.798396 0.771051 0.204626 0.042 Uiso 1 1 calc R U . . .
C31 C 0.3906(6) 0.5077(3) 0.2213(2) 0.0320(8) Uani 1 1 d . . . . .
H31A H 0.446876 0.429837 0.241116 0.038 Uiso 1 1 calc R U . . .
H31B H 0.302824 0.516937 0.173376 0.038 Uiso 1 1 calc R U . . .
C16 C -0.2617(7) 0.3887(3) 0.4243(3) 0.0421(10) Uani 1 1 d . . . . .
H16A H -0.377455 0.391808 0.389487 0.063 Uiso 1 1 calc R U . . .
H16B H -0.181994 0.449728 0.397085 0.063 Uiso 1 1 calc R U . . .
H16C H -0.322139 0.392481 0.482396 0.063 Uiso 1 1 calc R U . . .
C32 C 0.2465(7) 0.5394(4) 0.2950(3) 0.0436(11) Uani 1 1 d . . . . .
H32A H 0.174734 0.613599 0.274416 0.065 Uiso 1 1 calc R U . . .
H32B H 0.332346 0.535111 0.341707 0.065 Uiso 1 1 calc R U . . .
H32C H 0.139109 0.490014 0.316580 0.065 Uiso 1 1 calc R U . . .

loop_
_atom_site_aniso_label
_atom_site_aniso_U_11
_atom_site_aniso_U_22
_atom_site_aniso_U_33
_atom_site_aniso_U_23
_atom_site_aniso_U_13
_atom_site_aniso_U_12
Ni1 0.0206(3) 0.0167(3) 0.0176(3) -0.0071(2) 0.0002(2) -0.0039(2)
Ni2 0.0199(3) 0.0192(3) 0.0194(3) -0.0078(2) -0.0048(2) -0.0001(2)
O1 0.0256(13) 0.0335(14) 0.0220(12) -0.0110(10) 0.0013(10) -0.0083(10)
O2 0.0244(13) 0.0230(12) 0.0342(14) -0.0066(10) -0.0083(10) 0.0003(10)
N1 0.0230(14) 0.0194(14) 0.0234(14) -0.0088(11) -0.0022(11) -0.0001(11)
N2 0.0224(14) 0.0240(15) 0.0239(14) -0.0114(12) -0.0002(11) -0.0012(11)
C8 0.0357(19) 0.0190(16) 0.0298(18) -0.0150(14) -0.0118(15) -0.0029(14)
C24 0.0327(19) 0.041(2) 0.0223(17) -0.0212(16) -0.0010(14) -0.0169(16)
C1 0.0252(17) 0.0207(16) 0.0175(15) -0.0047(13) -0.0033(13) -0.0016(13)
C23 0.0233(17) 0.0268(17) 0.0192(16) -0.0075(13) -0.0025(13) -0.0012(13)
C7 0.0230(17) 0.0184(15) 0.0240(17) -0.0043(13) -0.0035(13) -0.0004(13)
C22 0.0239(17) 0.0225(17) 0.0201(16) -0.0077(13) -0.0030(13) -0.0018(13)
C29 0.0292(19) 0.035(2) 0.0247(18) -0.0171(15) -0.0066(14) 0.0036(15)
C9 0.0253(17) 0.0213(16) 0.0204(16) -0.0089(13) -0.0003(13) -0.0055(13)
C30 0.0261(18) 0.0252(17) 0.0214(16) -0.0088(14) -0.0057(13) 0.0034(14)
C25 0.0223(16) 0.0229(16) 0.0205(16) -0.0085(13) -0.0049(13) -0.0005(13)
C17 0.0235(17) 0.0234(17) 0.0177(15) -0.0019(13) -0.0017(13) -0.0036(13)
C14 0.0281(18) 0.0220(17) 0.0231(17) -0.0065(14) 0.0018(14) -0.0040(14)
C13 0.036(2) 0.0190(16) 0.0300(19) -0.0119(14) 0.0022(15) -0.0030(14)
C21 0.0277(18) 0.0296(19) 0.0249(17) -0.0089(15) -0.0056(14) 0.0021(15)
C19 0.041(2) 0.0239(18) 0.0297(19) -0.0099(15) -0.0015(16) -0.0058(16)
C10 0.0265(18) 0.0235(17) 0.0284(18) -0.0055(14) -0.0043(14) -0.0057(14)
C6 0.0252(17) 0.0197(16) 0.0201(16) -0.0055(13) -0.0008(13) -0.0030(13)
C18 0.0313(19) 0.0232(17) 0.0255(17) -0.0059(14) -0.0056(14) -0.0063(14)
C2 0.0327(19) 0.0298(19) 0.0229(17) -0.0084(14) -0.0055(14) -0.0100(15)
C20 0.036(2) 0.0235(18) 0.0316(19) -0.0102(15) -0.0041(16) 0.0016(15)
C26 0.0256(18) 0.0324(19) 0.0249(17) -0.0109(15) -0.0034(14) -0.0048(15)
C3 0.047(2) 0.0252(18) 0.0245(18) -0.0095(15) -0.0044(16) -0.0052(16)
C5 0.0303(19) 0.0276(18) 0.0236(17) -0.0082(14) 0.0013(14) -0.0035(14)
C4 0.036(2) 0.033(2) 0.0247(18) -0.0136(16) 0.0001(15) -0.0017(16)
C12 0.051(2) 0.0261(19) 0.0299(19) -0.0115(16) -0.0032(17) -0.0129(17)
C27 0.035(2) 0.036(2) 0.0291(19) -0.0097(16) -0.0060(16) -0.0129(16)
C15 0.031(2) 0.0229(18) 0.041(2) -0.0093(16) -0.0114(16) 0.0049(15)
C11 0.043(2) 0.0287(19) 0.0289(19) -0.0060(15) -0.0138(17) -0.0104(16)
C28 0.041(2) 0.035(2) 0.036(2) -0.0181(17) -0.0124(17) -0.0043(17)
C31 0.0254(19) 0.041(2) 0.0288(19) -0.0124(17) 0.0038(15) -0.0024(16)
C16 0.036(2) 0.033(2) 0.053(3) -0.0077(19) -0.0051(19) 0.0022(18)
C32 0.031(2) 0.059(3) 0.033(2) -0.010(2) 0.0080(17) 0.0006(19)

loop_
_atom_type_symbol
_atom_type_description
_atom_type_scat_dispersion_real
_atom_type_scat_dispersion_imag
_atom_type_scat_source
C C 0.0033 0.0016 'International Tables Vol C Tables 4.2.6.8 and 6.1.1.4'
H H 0.0000 0.0000 'International Tables Vol C Tables 4.2.6.8 and 6.1.1.4'
N N 0.0061 0.0033 'International Tables Vol C Tables 4.2.6.8 and 6.1.1.4'
Ni Ni 0.3393 1.1124 'International Tables Vol C Tables 4.2.6.8 and 6.1.1.4'
O O 0.0106 0.0060 'International Tables Vol C Tables 4.2.6.8 and 6.1.1.4'

loop_
_geom_angle_atom_site_label_1
_geom_angle_atom_site_label_2
_geom_angle_atom_site_label_3
_geom_angle
_geom_angle_site_symmetry_1
_geom_angle_site_symmetry_3
_geom_angle_publ_flag
O1 Ni1 O1 180.0 . 2_556 ?
O1 Ni1 N1 90.50(12) 2_556 2_556 ?
O1 Ni1 N1 90.50(12) . . ?
O1 Ni1 N1 89.51(12) . 2_556 ?
O1 Ni1 N1 89.50(12) 2_556 . ?
N1 Ni1 N1 180.0 2_556 . ?
O2 Ni2 O2 180.0 2_665 . ?
O2 Ni2 N2 90.34(12) . . ?
O2 Ni2 N2 89.66(12) 2_665 . ?
O2 Ni2 N2 89.66(12) . 2_665 ?
O2 Ni2 N2 90.34(12) 2_665 2_665 ?
N2 Ni2 N2 180.0 2_665 . ?
C1 O1 Ni1 120.2(2) . . ?
C17 O2 Ni2 120.5(2) . . ?
C7 N1 Ni1 126.0(2) . . ?
C7 N1 C9 119.2(3) . . ?
C9 N1 Ni1 114.8(2) . . ?
C23 N2 Ni2 125.8(2) . . ?
C23 N2 C25 118.8(3) . . ?
C25 N2 Ni2 115.4(2) . . ?
H8A C8 H8B 109.5 . . ?
H8A C8 H8C 109.5 . . ?
H8B C8 H8C 109.5 . . ?
C7 C8 H8A 109.5 . . ?
C7 C8 H8B 109.5 . . ?
C7 C8 H8C 109.5 . . ?
H24A C24 H24B 109.5 . . ?
H24A C24 H24C 109.5 . . ?
H24B C24 H24C 109.5 . . ?
C23 C24 H24A 109.5 . . ?
C23 C24 H24B 109.5 . . ?
C23 C24 H24C 109.5 . . ?
O1 C1 C6 123.4(3) . . ?
O1 C1 C2 118.2(3) . . ?
C6 C1 C2 118.4(3) . . ?
N2 C23 C24 123.7(3) . . ?
N2 C23 C22 120.2(3) . . ?
C22 C23 C24 116.1(3) . . ?
N1 C7 C8 122.8(3) . . ?
N1 C7 C6 120.0(3) . . ?
C6 C7 C8 117.2(3) . . ?
C17 C22 C23 120.8(3) . . ?
C21 C22 C23 120.3(3) . . ?
C21 C22 C17 118.9(3) . . ?
C30 C29 H29 119.2 . . ?
C28 C29 H29 119.2 . . ?
C28 C29 C30 121.5(3) . . ?
C14 C9 N1 118.5(3) . . ?
C10 C9 N1 120.0(3) . . ?
C10 C9 C14 121.4(3) . . ?
C29 C30 C31 122.6(3) . . ?
C25 C30 C29 117.1(3) . . ?
C25 C30 C31 120.3(3) . . ?
C30 C25 N2 118.8(3) . . ?
C30 C25 C26 121.8(3) . . ?
C26 C25 N2 119.3(3) . . ?
O2 C17 C22 123.3(3) . . ?
O2 C17 C18 118.2(3) . . ?
C18 C17 C22 118.5(3) . . ?
C9 C14 C13 117.2(3) . . ?
C9 C14 C15 119.4(3) . . ?
C13 C14 C15 123.4(3) . . ?
C14 C13 H13 119.4 . . ?
C12 C13 C14 121.3(3) . . ?
C12 C13 H13 119.4 . . ?
C22 C21 H21 119.4 . . ?
C20 C21 C22 121.2(3) . . ?
C20 C21 H21 119.4 . . ?
C18 C19 H19 119.6 . . ?
C18 C19 C20 120.8(3) . . ?
C20 C19 H19 119.6 . . ?
C9 C10 H10 119.9 . . ?
C11 C10 C9 120.2(3) . . ?
C11 C10 H10 119.9 . . ?
C1 C6 C7 120.7(3) . . ?
C1 C6 C5 119.0(3) . . ?
C5 C6 C7 120.2(3) . . ?
C17 C18 H18 119.4 . . ?
C19 C18 C17 121.2(3) . . ?
C19 C18 H18 119.4 . . ?
C1 C2 H2 119.5 . . ?
C3 C2 C1 121.0(3) . . ?
C3 C2 H2 119.5 . . ?
C21 C20 C19 119.3(3) . . ?
C21 C20 H20 120.4 . . ?
C19 C20 H20 120.4 . . ?
C25 C26 H26 120.0 . . ?
C27 C26 C25 120.0(3) . . ?
C27 C26 H26 120.0 . . ?
C2 C3 H3 119.5 . . ?
C2 C3 C4 121.0(3) . . ?
C4 C3 H3 119.5 . . ?
C6 C5 H5 119.4 . . ?
C4 C5 C6 121.3(3) . . ?
C4 C5 H5 119.4 . . ?
C3 C4 H4 120.4 . . ?
C5 C4 C3 119.2(3) . . ?
C5 C4 H4 120.4 . . ?
C13 C12 H12 119.7 . . ?
C11 C12 C13 120.5(3) . . ?
C11 C12 H12 119.7 . . ?
C26 C27 H27 120.4 . . ?
C28 C27 C26 119.1(4) . . ?
C28 C27 H27 120.4 . . ?
C14 C15 H15A 108.3 . . ?
C14 C15 H15B 108.3 . . ?
C14 C15 C16 116.1(3) . . ?
H15A C15 H15B 107.4 . . ?
C16 C15 H15A 108.3 . . ?
C16 C15 H15B 108.3 . . ?
C10 C11 H11 120.4 . . ?
C12 C11 C10 119.3(4) . . ?
C12 C11 H11 120.4 . . ?
C29 C28 C27 120.4(4) . . ?
C29 C28 H28 119.8 . . ?
C27 C28 H28 119.8 . . ?
C30 C31 H31A 108.4 . . ?
C30 C31 H31B 108.4 . . ?
C30 C31 C32 115.7(4) . . ?
H31A C31 H31B 107.4 . . ?
C32 C31 H31A 108.4 . . ?
C32 C31 H31B 108.4 . . ?
C15 C16 H16A 109.5 . . ?
C15 C16 H16B 109.5 . . ?
C15 C16 H16C 109.5 . . ?
H16A C16 H16B 109.5 . . ?
H16A C16 H16C 109.5 . . ?
H16B C16 H16C 109.5 . . ?
C31 C32 H32A 109.5 . . ?
C31 C32 H32B 109.5 . . ?
C31 C32 H32C 109.5 . . ?
H32A C32 H32B 109.5 . . ?
H32A C32 H32C 109.5 . . ?
H32B C32 H32C 109.5 . . ?

loop_
_geom_bond_atom_site_label_1
_geom_bond_atom_site_label_2
_geom_bond_distance
_geom_bond_site_symmetry_2
_geom_bond_publ_flag
Ni1 O1 1.827(2) . ?
Ni1 O1 1.827(2) 2_556 ?
Ni1 N1 1.921(3) . ?
Ni1 N1 1.920(3) 2_556 ?
Ni2 O2 1.828(3) . ?
Ni2 O2 1.828(3) 2_665 ?
Ni2 N2 1.926(3) 2_665 ?
Ni2 N2 1.926(3) . ?
O1 C1 1.321(4) . ?
O2 C17 1.315(4) . ?
N1 C7 1.306(4) . ?
N1 C9 1.444(4) . ?
N2 C23 1.303(5) . ?
N2 C25 1.450(4) . ?
C8 H8A 0.9800 . ?
C8 H8B 0.9800 . ?
C8 H8C 0.9800 . ?
C8 C7 1.560(5) . ?
C24 H24A 0.9800 . ?
C24 H24B 0.9800 . ?
C24 H24C 0.9800 . ?
C24 C23 1.543(5) . ?
C1 C6 1.412(5) . ?
C1 C2 1.416(5) . ?
C23 C22 1.466(5) . ?
C7 C6 1.467(5) . ?
C22 C17 1.418(5) . ?
C22 C21 1.414(5) . ?
C29 H29 0.9500 . ?
C29 C30 1.402(5) . ?
C29 C28 1.385(6) . ?
C9 C14 1.395(5) . ?
C9 C10 1.388(5) . ?
C30 C25 1.392(5) . ?
C30 C31 1.506(5) . ?
C25 C26 1.393(5) . ?
C17 C18 1.407(5) . ?
C14 C13 1.395(5) . ?
C14 C15 1.512(5) . ?
C13 H13 0.9500 . ?
C13 C12 1.385(6) . ?
C21 H21 0.9500 . ?
C21 C20 1.379(5) . ?
C19 H19 0.9500 . ?
C19 C18 1.371(5) . ?
C19 C20 1.396(6) . ?
C10 H10 0.9500 . ?
C10 C11 1.379(5) . ?
C6 C5 1.419(5) . ?
C18 H18 0.9500 . ?
C2 H2 0.9500 . ?
C2 C3 1.374(5) . ?
C20 H20 0.9500 . ?
C26 H26 0.9500 . ?
C26 C27 1.391(5) . ?
C3 H3 0.9500 . ?
C3 C4 1.392(6) . ?
C5 H5 0.9500 . ?
C5 C4 1.379(5) . ?
C4 H4 0.9500 . ?
C12 H12 0.9500 . ?
C12 C11 1.379(6) . ?
C27 H27 0.9500 . ?
C27 C28 1.388(6) . ?
C15 H15A 0.9900 . ?
C15 H15B 0.9900 . ?
C15 C16 1.514(5) . ?
C11 H11 0.9500 . ?
C28 H28 0.9500 . ?
C31 H31A 0.9900 . ?
C31 H31B 0.9900 . ?
C31 C32 1.514(5) . ?
C16 H16A 0.9800 . ?
C16 H16B 0.9800 . ?
C16 H16C 0.9800 . ?
C32 H32A 0.9800 . ?
C32 H32B 0.9800 . ?
C32 H32C 0.9800 . ?

loop_
_geom_torsion_atom_site_label_1
_geom_torsion_atom_site_label_2
_geom_torsion_atom_site_label_3
_geom_torsion_atom_site_label_4
_geom_torsion
_geom_torsion_site_symmetry_1
_geom_torsion_site_symmetry_2
_geom_torsion_site_symmetry_3
_geom_torsion_site_symmetry_4
_geom_torsion_publ_flag
Ni1 O1 C1 C6 -39.3(4) . . . . ?
Ni1 O1 C1 C2 141.7(3) . . . . ?
Ni1 N1 C7 C8 -178.1(2) . . . . ?
Ni1 N1 C7 C6 0.8(5) . . . . ?
Ni1 N1 C9 C14 -78.8(3) . . . . ?
Ni1 N1 C9 C10 98.5(3) . . . . ?
Ni2 O2 C17 C22 39.6(4) . . . . ?
Ni2 O2 C17 C18 -141.2(3) . . . . ?
Ni2 N2 C23 C24 176.5(2) . . . . ?
Ni2 N2 C23 C22 -2.4(5) . . . . ?
Ni2 N2 C25 C30 79.7(3) . . . . ?
Ni2 N2 C25 C26 -97.0(3) . . . . ?
O1 C1 C6 C7 -1.1(5) . . . . ?
O1 C1 C6 C5 -178.5(3) . . . . ?
O1 C1 C2 C3 -179.3(3) . . . . ?
O2 C17 C18 C19 179.5(3) . . . . ?
N1 Ni1 O1 C1 46.3(3) . . . . ?
N1 Ni1 O1 C1 -133.7(3) 2_556 . . . ?
N1 C7 C6 C1 20.9(5) . . . . ?
N1 C7 C6 C5 -161.7(3) . . . . ?
N1 C9 C14 C13 176.5(3) . . . . ?
N1 C9 C14 C15 -3.5(5) . . . . ?
N1 C9 C10 C11 -175.8(3) . . . . ?
N2 Ni2 O2 C17 -46.5(3) . . . . ?
N2 Ni2 O2 C17 133.5(3) 2_665 . . . ?
N2 C23 C22 C17 -19.3(5) . . . . ?
N2 C23 C22 C21 162.4(3) . . . . ?
N2 C25 C26 C27 175.9(3) . . . . ?
C8 C7 C6 C1 -160.2(3) . . . . ?
C8 C7 C6 C5 17.2(5) . . . . ?
C24 C23 C22 C17 161.8(3) . . . . ?
C24 C23 C22 C21 -16.5(5) . . . . ?
C1 C6 C5 C4 -2.3(5) . . . . ?
C1 C2 C3 C4 -2.1(6) . . . . ?
C23 N2 C25 C30 -100.0(4) . . . . ?
C23 N2 C25 C26 83.4(4) . . . . ?
C23 C22 C17 O2 0.3(5) . . . . ?
C23 C22 C17 C18 -178.9(3) . . . . ?
C23 C22 C21 C20 -179.3(3) . . . . ?
C7 N1 C9 C14 98.9(4) . . . . ?
C7 N1 C9 C10 -83.8(4) . . . . ?
C7 C6 C5 C4 -179.7(3) . . . . ?
C22 C17 C18 C19 -1.3(5) . . . . ?
C22 C21 C20 C19 -2.2(6) . . . . ?
C29 C30 C25 N2 -175.7(3) . . . . ?
C29 C30 C25 C26 0.9(5) . . . . ?
C29 C30 C31 C32 -4.7(5) . . . . ?
C9 N1 C7 C8 4.5(5) . . . . ?
C9 N1 C7 C6 -176.7(3) . . . . ?
C9 C14 C13 C12 0.0(5) . . . . ?
C9 C14 C15 C16 -174.3(4) . . . . ?
C9 C10 C11 C12 -1.3(6) . . . . ?
C30 C29 C28 C27 -0.3(6) . . . . ?
C30 C25 C26 C27 -0.7(5) . . . . ?
C25 N2 C23 C24 -3.9(5) . . . . ?
C25 N2 C23 C22 177.3(3) . . . . ?
C25 C30 C31 C32 174.5(3) . . . . ?
C25 C26 C27 C28 -0.1(6) . . . . ?
C17 C22 C21 C20 2.4(5) . . . . ?
C14 C9 C10 C11 1.4(5) . . . . ?
C14 C13 C12 C11 0.1(6) . . . . ?
C13 C14 C15 C16 5.8(6) . . . . ?
C13 C12 C11 C10 0.5(6) . . . . ?
C21 C22 C17 O2 178.5(3) . . . . ?
C21 C22 C17 C18 -0.7(5) . . . . ?
C10 C9 C14 C13 -0.8(5) . . . . ?
C10 C9 C14 C15 179.3(3) . . . . ?
C6 C1 C2 C3 1.8(5) . . . . ?
C6 C5 C4 C3 2.0(6) . . . . ?
C18 C19 C20 C21 0.2(6) . . . . ?
C2 C1 C6 C7 177.8(3) . . . . ?
C2 C1 C6 C5 0.4(5) . . . . ?
C2 C3 C4 C5 0.2(6) . . . . ?
C20 C19 C18 C17 1.5(6) . . . . ?
C26 C27 C28 C29 0.5(6) . . . . ?
C15 C14 C13 C12 179.9(4) . . . . ?
C28 C29 C30 C25 -0.5(5) . . . . ?
C28 C29 C30 C31 178.8(4) . . . . ?
C31 C30 C25 N2 5.1(5) . . . . ?
C31 C30 C25 C26 -178.3(3) . . . . ?
